data_4000337
_journal_name_full 'Chemistry of Materials'
_journal_paper_doi 10.1021/cm030433b
_journal_year 2003
_chemical_formula_moiety '[Zn(4,4'-biPy)(DBM)2]*2(Chlorobenzene)'
_chemical_formula_sum 'C52 H40 Cl2 N2 O4 Zn'
_chemical_formula_weight 893.13
_chemical_name_common Catena-(bis(Dibenzoylmethanato)-(mu!2$-4,4'-bi
_chemical_name_systematic
;
 Catena-(bis(1,3-Diphenyl-1,3-propanediono)-(mu!2$-4,4'-bipyridyl)-zinc(II)),
clathrate with Chlorobenzene (1:2)
;
_space_group_IT_number 14
_symmetry_cell_setting monoclinic
_symmetry_space_group_name_Hall '-P 2yn'
_symmetry_space_group_name_H-M 'P 1 21/n 1'
_atom_sites_solution_hydrogens geom
_atom_sites_solution_primary direct
_atom_sites_solution_secondary difmap
_cell_angle_alpha 90.00
_cell_angle_beta 97.01(1)
_cell_angle_gamma 90.00
_cell_formula_units_Z 4
_cell_length_a 10.711(2)
_cell_length_b 19.313(3)
_cell_length_c 21.580(3)
_cell_measurement_reflns_used 'all data'
_cell_measurement_temperature 173(2)
_cell_measurement_theta_max 29
_cell_measurement_theta_min 1.5
_cell_volume 4431(1)
_diffrn_ambient_temperature 173(2)
_diffrn_detector_area_resol_mean ?
_diffrn_measurement_device_type 'Smart CCD'
_diffrn_measurement_method ?
_diffrn_radiation_monochromator graphite
_diffrn_radiation_source 'fine-focus sealed tube'
_diffrn_radiation_type MoK\a
_diffrn_radiation_wavelength 0.71073
_diffrn_reflns_av_R_equivalents 0.0258
_diffrn_reflns_av_sigmaI/netI 0.0199
_diffrn_reflns_limit_h_max 14
_diffrn_reflns_limit_h_min -14
_diffrn_reflns_limit_k_max 26
_diffrn_reflns_limit_k_min -26
_diffrn_reflns_limit_l_max 29
_diffrn_reflns_limit_l_min -29
_diffrn_reflns_number 51776
_diffrn_reflns_theta_max 28.73
_diffrn_reflns_theta_min 1.42
_diffrn_standards_decay_% ?
_diffrn_standards_interval_count ?
_diffrn_standards_interval_time ?
_diffrn_standards_number ?
_exptl_absorpt_coefficient_mu 0.723
_exptl_absorpt_correction_T_max ?
_exptl_absorpt_correction_T_min ?
_exptl_absorpt_correction_type SADABS
_exptl_crystal_colour white
_exptl_crystal_density_diffrn 1.339
_exptl_crystal_density_meas ?
_exptl_crystal_density_method 'not measured'
_exptl_crystal_description prism
_exptl_crystal_F_000 1848
_exptl_crystal_size_max 0.4
_exptl_crystal_size_mid 0.4
_exptl_crystal_size_min 0.3
_refine_ls_extinction_coef ?
_refine_ls_extinction_method none
_refine_ls_goodness_of_fit_ref 1.027
_refine_ls_hydrogen_treatment mixed
_refine_ls_matrix_type full
_refine_ls_number_parameters 679
_refine_ls_number_reflns 11408
_refine_ls_number_restraints 331
_refine_ls_restrained_S_all 1.028
_refine_ls_R_factor_all 0.0461
_refine_ls_R_factor_gt 0.0327
_refine_ls_shift/su_max 0.002
_refine_ls_shift/su_mean 0.000
_refine_ls_structure_factor_coef Fsqd
_refine_ls_weighting_details 'w=1/[\s^2^(Fo^2^)+(0.0440P)^2^+1.4588P] where P=(Fo^2^+2Fc^2^)/3'
_refine_ls_weighting_scheme calc
_refine_ls_wR_factor_gt 0.0828
_refine_ls_wR_factor_ref 0.0887
_reflns_number_gt 9135
_reflns_number_total 11408
_reflns_threshold_expression >2sigma(I)
_cod_depositor_comments
;
The following automatic conversions were performed:
'_symmetry_cell_setting' value 'Monoclinic' changed to 'monoclinic'
according to '/home/saulius/struct/CIF-dictionaries/cif_core.dic'
dictionary named 'cif_core.dic' version 2.4.1 from 2010-06-29.

Automatic conversion script
Id: cif_fix_enum 1527 2010-12-29 10:47:43Z saulius 

The following automatic conversions were performed:

'_refine_ls_weighting_scheme' value 'calc
w=1/[\s^2^(Fo^2^)+(0.0440P)^2^+1.4588P] where P=(Fo^2^+2Fc^2^)/3' was
changed to 'calc'. New tag '_refine_ls_weighting_details' was
created. The value of the new tag was set to
'w=1/[\s^2^(Fo^2^)+(0.0440P)^2^+1.4588P] where P=(Fo^2^+2Fc^2^)/3'.

Automatic conversion script
Id: cif_fix_values 3143 2015-03-26 13:38:13Z robertas 
;
_cod_original_sg_symbol_H-M P21/n
_cod_database_code 4000337

loop_
_symmetry_equiv_pos_as_xyz
'x, y, z'
'-x+1/2, y+1/2, -z+1/2'
'-x, -y, -z'
'x-1/2, -y-1/2, z-1/2'

loop_
_atom_site_label
_atom_site_type_symbol
_atom_site_fract_x
_atom_site_fract_y
_atom_site_fract_z
_atom_site_U_iso_or_equiv
_atom_site_adp_type
_atom_site_occupancy
_atom_site_calc_flag
_atom_site_refinement_flags
_atom_site_disorder_assembly
_atom_site_disorder_group
Zn Zn 0.041220(13) 0.750400(8) 0.045160(7) 0.02158(5) Uani 1 d . . .
O1 O 0.10579(8) 0.65177(5) 0.03072(5) 0.02609(19) Uani 1 d . . .
C1 C 0.22002(12) 0.63695(7) 0.02738(6) 0.0243(2) Uani 1 d . . .
C11 C 0.24964(13) 0.56122(7) 0.02339(7) 0.0268(3) Uani 1 d . . .
C12 C 0.15921(14) 0.51809(7) -0.00848(7) 0.0295(3) Uani 1 d . . .
H12 H 0.0800 0.5368 -0.0250 0.035 Uiso 1 calc R . .
C13 C 0.18325(16) 0.44818(8) -0.01640(8) 0.0368(3) Uani 1 d . . .
H13 H 0.1217 0.4194 -0.0390 0.044 Uiso 1 calc R . .
C14 C 0.29751(17) 0.42073(8) 0.00888(9) 0.0440(4) Uani 1 d . . .
H14 H 0.3146 0.3730 0.0034 0.053 Uiso 1 calc R . .
C15 C 0.38661(16) 0.46229(9) 0.04189(10) 0.0473(4) Uani 1 d . . .
H15 H 0.4641 0.4428 0.0599 0.057 Uiso 1 calc R . .
C16 C 0.36390(14) 0.53267(8) 0.04898(9) 0.0387(3) Uani 1 d . . .
H16 H 0.4263 0.5612 0.0712 0.046 Uiso 1 calc R . .
C2 C 0.31777(13) 0.68431(7) 0.02299(7) 0.0310(3) Uani 1 d . . .
H2 H 0.4007 0.6662 0.0254 0.037 Uiso 1 calc R . .
O3 O 0.20486(9) 0.79116(5) 0.01900(5) 0.02670(19) Uani 1 d . . .
C3 C 0.30364(12) 0.75620(7) 0.01528(6) 0.0255(3) Uani 1 d . . .
C31 C 0.41611(13) 0.79627(7) 0.00009(7) 0.0294(3) Uani 1 d . . .
C32 C 0.49533(16) 0.76936(10) -0.04035(9) 0.0452(4) Uani 1 d . . .
H32 H 0.4799 0.7246 -0.0578 0.054 Uiso 1 calc R . .
C33 C 0.59738(18) 0.80802(12) -0.05530(11) 0.0594(6) Uani 1 d . . .
H33 H 0.6511 0.7897 -0.0832 0.071 Uiso 1 calc R . .
C34 C 0.62047(17) 0.87282(11) -0.02963(10) 0.0544(5) Uani 1 d . . .
H34 H 0.6905 0.8989 -0.0396 0.065 Uiso 1 calc R . .
C35 C 0.54210(16) 0.89996(9) 0.01054(9) 0.0444(4) Uani 1 d . . .
H35 H 0.5585 0.9445 0.0284 0.053 Uiso 1 calc R . .
C36 C 0.43940(14) 0.86207(8) 0.02475(8) 0.0349(3) Uani 1 d . . .
H36 H 0.3845 0.8813 0.0516 0.042 Uiso 1 calc R . .
O4 O -0.02792(9) 0.84785(5) 0.05842(4) 0.02674(19) Uani 1 d . . .
C4 C -0.11826(13) 0.86122(7) 0.08932(6) 0.0251(3) Uani 1 d . . .
C41 C -0.14979(13) 0.93672(7) 0.09480(7) 0.0267(3) Uani 1 d . . .
C42 C -0.12670(13) 0.98068(7) 0.04598(7) 0.0281(3) Uani 1 d . . .
H42 H -0.0867 0.9629 0.0124 0.034 Uiso 1 calc R . .
C43 C -0.16131(14) 1.04995(8) 0.04589(8) 0.0338(3) Uani 1 d . . .
H43 H -0.1472 1.0790 0.0119 0.041 Uiso 1 calc R . .
C44 C -0.21646(16) 1.07653(8) 0.09556(9) 0.0410(4) Uani 1 d . . .
H44 H -0.2402 1.1239 0.0958 0.049 Uiso 1 calc R . .
C45 C -0.23680(19) 1.03409(9) 0.14467(9) 0.0457(4) Uani 1 d . . .
H45 H -0.2731 1.0527 0.1791 0.055 Uiso 1 calc R . .
C46 C -0.20480(17) 0.96435(8) 0.14450(8) 0.0383(3) Uani 1 d . . .
H46 H -0.2205 0.9355 0.1784 0.046 Uiso 1 calc R . .
C5 C -0.19352(14) 0.81272(7) 0.11585(7) 0.0304(3) Uani 1 d . . .
H5 H -0.2528 0.8302 0.1412 0.037 Uiso 1 calc R . .
O6 O -0.11231(9) 0.70753(5) 0.07915(5) 0.02689(19) Uani 1 d . . .
C6 C -0.18900(12) 0.74067(7) 0.10828(6) 0.0250(3) Uani 1 d . . .
C61 C -0.28170(13) 0.69684(7) 0.13792(6) 0.0280(3) Uani 1 d . . .
C62 C -0.40219(15) 0.72009(9) 0.14556(8) 0.0392(3) Uani 1 d . . .
H62 H -0.4285 0.7650 0.1315 0.047 Uiso 1 calc R . .
C63 C -0.48364(17) 0.67776(11) 0.17364(10) 0.0508(5) Uani 1 d . . .
H63 H -0.5659 0.6936 0.1783 0.061 Uiso 1 calc R . .
C64 C -0.44580(19) 0.61277(10) 0.19483(9) 0.0517(5) Uani 1 d . . .
H64 H -0.5013 0.5844 0.2149 0.062 Uiso 1 calc R . .
C65 C -0.32707(18) 0.58888(9) 0.18686(8) 0.0437(4) Uani 1 d . . .
H65 H -0.3011 0.5441 0.2013 0.052 Uiso 1 calc R . .
C66 C -0.24606(15) 0.63045(8) 0.15783(7) 0.0343(3) Uani 1 d . . .
H66 H -0.1654 0.6134 0.1515 0.041 Uiso 1 calc R . .
N7 N 0.13612(12) 0.74912(6) 0.14160(6) 0.0276(2) Uani 1 d . . .
C71 C 0.12847(13) 0.69428(7) 0.17884(7) 0.0295(3) Uani 1 d . . .
H71 H 0.0808 0.6553 0.1629 0.035 Uiso 1 calc R . .
C72 C 0.18695(13) 0.69180(7) 0.23954(7) 0.0291(3) Uani 1 d . . .
H72 H 0.1788 0.6520 0.2646 0.035 Uiso 1 calc R . .
C73 C 0.25790(13) 0.74825(7) 0.26351(6) 0.0250(2) Uani 1 d . . .
C74 C 0.26622(15) 0.80505(7) 0.22454(7) 0.0331(3) Uani 1 d . . .
H74 H 0.3141 0.8445 0.2390 0.040 Uiso 1 calc R . .
C75 C 0.20384(15) 0.80335(7) 0.16448(7) 0.0330(3) Uani 1 d . . .
H75 H 0.2095 0.8426 0.1384 0.040 Uiso 1 calc R . .
N8 N -0.05265(10) 0.75234(6) -0.05008(5) 0.0254(2) Uani 1 d . . .
C81 C -0.09846(13) 0.69376(7) -0.07704(7) 0.0294(3) Uani 1 d . . .
H81 H -0.0875 0.6519 -0.0539 0.035 Uiso 1 calc R . .
C82 C -0.16115(14) 0.69130(7) -0.13708(7) 0.0301(3) Uani 1 d . . .
H82 H -0.1933 0.6487 -0.1543 0.036 Uiso 1 calc R . .
C83 C -0.17645(12) 0.75202(7) -0.17192(6) 0.0247(2) Uani 1 d . . .
C84 C -0.12837(13) 0.81296(7) -0.14398(6) 0.0268(3) Uani 1 d . . .
H84 H -0.1366 0.8555 -0.1662 0.032 Uiso 1 calc R . .
C85 C -0.06837(13) 0.81091(7) -0.08336(6) 0.0268(3) Uani 1 d . . .
H85 H -0.0370 0.8529 -0.0646 0.032 Uiso 1 calc R . .
Cl1A Cl 0.48856(6) 0.40266(4) 0.21013(4) 0.0897(2) Uani 1 d DU . .
C1A C 0.61275(16) 0.35202(10) 0.19109(9) 0.0490(4) Uani 1 d D . .
C2A C 0.6293(2) 0.28641(12) 0.21545(9) 0.0567(5) Uani 1 d D . .
H2A H 0.5732 0.2684 0.2423 0.068 Uiso 1 calc R . .
C3A C 0.7289(2) 0.24730(12) 0.20012(11) 0.0619(6) Uani 1 d . . .
H3A H 0.7424 0.2021 0.2169 0.074 Uiso 1 calc R . .
C4A C 0.8086(2) 0.27357(14) 0.16060(11) 0.0626(6) Uani 1 d . . .
H4A H 0.8765 0.2463 0.1498 0.075 Uiso 1 calc R . .
C5A C 0.79027(19) 0.33936(12) 0.13667(10) 0.0580(5) Uani 1 d . . .
H5A H 0.8458 0.3573 0.1095 0.070 Uiso 1 calc R . .
C6A C 0.69201(18) 0.37933(11) 0.15187(10) 0.0540(5) Uani 1 d D . .
H6A H 0.6792 0.4248 0.1356 0.065 Uiso 1 calc R . .
Cl1B Cl 0.0467(3) 0.49924(8) 0.15256(10) 0.0724(8) Uani 0.407(4) d PDU A -1
C1B C 0.1177(4) 0.49762(10) 0.22899(19) 0.0479(12) Uani 0.407(4) d PDU A -1
C2B C 0.2472(7) 0.4989(3) 0.2405(5) 0.051(2) Uani 0.407(4) d PDU A -1
H2B H 0.2961 0.5006 0.2066 0.062 Uiso 0.407(4) calc PR A -1
C3B C 0.3058(7) 0.4976(3) 0.3008(4) 0.0604(16) Uani 0.407(4) d PDU A -1
H3B H 0.3950 0.4985 0.3087 0.072 Uiso 0.407(4) calc PR A -1
C4B C 0.2337(11) 0.4951(3) 0.3503(5) 0.076(2) Uani 0.407(4) d PDU A -1
H4B H 0.2738 0.4943 0.3920 0.092 Uiso 0.407(4) calc PR A -1
C5B C 0.1054(9) 0.4939(3) 0.3388(4) 0.081(2) Uani 0.407(4) d PDU A -1
H5B H 0.0564 0.4921 0.3727 0.097 Uiso 0.407(4) calc PR A -1
C6B C 0.0467(8) 0.4951(3) 0.2782(4) 0.066(2) Uani 0.407(4) d PDU A -1
H6B H -0.0425 0.4943 0.2703 0.080 Uiso 0.407(4) calc PR A -1
Cl1C Cl 0.3209(7) 0.49781(14) 0.3419(5) 0.127(3) Uani 0.381(9) d PDU B -2
C1C C 0.1983(7) 0.49215(19) 0.2821(4) 0.070(2) Uani 0.381(9) d PDU B -2
C2C C 0.0798(10) 0.4739(4) 0.2953(9) 0.078(3) Uani 0.381(9) d PDU B -2
H2C H 0.0658 0.4646 0.3371 0.094 Uiso 0.381(9) calc PR B -2
C3C C -0.0182(13) 0.4692(5) 0.2478(7) 0.076(3) Uani 0.381(9) d PDU B -2
H3C H -0.0998 0.4566 0.2569 0.091 Uiso 0.381(9) calc PR B -2
C4C C 0.0024(8) 0.4830(3) 0.1869(4) 0.0541(18) Uani 0.381(9) d PDU B -2
H4C H -0.0650 0.4799 0.1540 0.065 Uiso 0.381(9) calc PR B -2
C5C C 0.1209(10) 0.5012(3) 0.1740(5) 0.0509(18) Uani 0.381(9) d PDU B -2
H5C H 0.1351 0.5105 0.1322 0.061 Uiso 0.381(9) calc PR B -2
C6C C 0.2190(11) 0.5058(4) 0.2215(6) 0.067(3) Uani 0.381(9) d PDU B -2
H6C H 0.3007 0.5184 0.2125 0.080 Uiso 0.381(9) calc PR B -2
Cl1D Cl 0.2817(7) 0.4933(2) 0.3777(4) 0.0742(18) Uani 0.210(8) d PDU C -3
C1D C 0.1943(11) 0.4938(3) 0.3047(4) 0.049(3) Uani 0.210(8) d PDU C -3
C2D C 0.0656(12) 0.4853(8) 0.3003(15) 0.057(3) Uani 0.210(8) d PDU C -3
H2D H 0.0253 0.4792 0.3367 0.069 Uiso 0.210(8) calc PR C -3
C3D C -0.004(3) 0.4857(9) 0.2417(14) 0.079(4) Uani 0.210(8) d PDU C -3
H3D H -0.0926 0.4799 0.2383 0.095 Uiso 0.210(8) calc PR C -3
C4D C 0.052(3) 0.4943(7) 0.1889(10) 0.066(3) Uani 0.210(8) d PDU C -3
H4D H 0.0033 0.4944 0.1492 0.079 Uiso 0.210(8) calc PR C -3
C5D C 0.182(2) 0.5028(6) 0.1936(8) 0.055(3) Uani 0.210(8) d PDU C -3
H5D H 0.2213 0.5089 0.1570 0.065 Uiso 0.210(8) calc PR C -3
C6D C 0.253(2) 0.5026(6) 0.2519(9) 0.049(3) Uani 0.210(8) d PDU C -3
H6D H 0.3417 0.5085 0.2553 0.059 Uiso 0.210(8) calc PR C -3

loop_
_atom_site_aniso_label
_atom_site_aniso_U_11
_atom_site_aniso_U_22
_atom_site_aniso_U_33
_atom_site_aniso_U_23
_atom_site_aniso_U_13
_atom_site_aniso_U_12
Zn 0.02276(8) 0.02229(8) 0.01951(8) -0.00011(5) 0.00180(5) 0.00099(5)
O1 0.0238(4) 0.0235(4) 0.0310(5) -0.0020(4) 0.0034(4) 0.0003(3)
C1 0.0259(6) 0.0239(6) 0.0231(6) -0.0009(5) 0.0023(5) 0.0010(5)
C11 0.0285(6) 0.0222(6) 0.0309(7) 0.0001(5) 0.0079(5) 0.0004(5)
C12 0.0332(7) 0.0250(6) 0.0309(7) 0.0000(5) 0.0060(5) -0.0007(5)
C13 0.0460(8) 0.0260(7) 0.0400(8) -0.0048(6) 0.0121(7) -0.0049(6)
C14 0.0483(9) 0.0241(7) 0.0627(11) 0.0004(7) 0.0196(8) 0.0050(6)
C15 0.0366(8) 0.0330(8) 0.0725(13) 0.0065(8) 0.0078(8) 0.0104(7)
C16 0.0302(7) 0.0310(7) 0.0538(10) 0.0009(7) 0.0012(7) 0.0026(6)
C2 0.0237(6) 0.0264(7) 0.0432(8) -0.0014(6) 0.0051(6) 0.0007(5)
O3 0.0257(4) 0.0245(5) 0.0302(5) 0.0015(4) 0.0047(4) -0.0001(4)
C3 0.0246(6) 0.0262(6) 0.0256(6) -0.0017(5) 0.0021(5) -0.0028(5)
C31 0.0245(6) 0.0284(7) 0.0351(7) 0.0017(6) 0.0020(5) -0.0029(5)
C32 0.0369(8) 0.0431(9) 0.0587(11) -0.0108(8) 0.0185(8) -0.0097(7)
C33 0.0412(9) 0.0667(13) 0.0759(14) -0.0122(11) 0.0292(10) -0.0173(9)
C34 0.0356(9) 0.0578(12) 0.0711(13) 0.0048(10) 0.0116(9) -0.0195(8)
C35 0.0379(8) 0.0333(8) 0.0596(11) 0.0023(7) -0.0037(7) -0.0108(6)
C36 0.0316(7) 0.0296(7) 0.0426(9) 0.0005(6) 0.0015(6) -0.0027(6)
O4 0.0301(5) 0.0238(4) 0.0273(5) 0.0016(4) 0.0076(4) 0.0017(4)
C4 0.0295(6) 0.0224(6) 0.0234(6) 0.0006(5) 0.0034(5) 0.0027(5)
C41 0.0292(6) 0.0217(6) 0.0297(7) 0.0007(5) 0.0051(5) 0.0001(5)
C42 0.0290(6) 0.0239(6) 0.0320(7) 0.0011(5) 0.0056(5) -0.0019(5)
C43 0.0363(7) 0.0239(7) 0.0406(8) 0.0048(6) 0.0023(6) -0.0008(5)
C44 0.0472(9) 0.0237(7) 0.0521(10) -0.0038(7) 0.0052(7) 0.0054(6)
C45 0.0633(11) 0.0322(8) 0.0443(10) -0.0068(7) 0.0175(8) 0.0097(7)
C46 0.0541(9) 0.0293(7) 0.0338(8) 0.0004(6) 0.0147(7) 0.0044(7)
C5 0.0350(7) 0.0250(6) 0.0338(7) 0.0027(5) 0.0140(6) 0.0037(5)
O6 0.0289(5) 0.0230(4) 0.0298(5) -0.0012(4) 0.0078(4) -0.0008(4)
C6 0.0260(6) 0.0246(6) 0.0245(6) 0.0026(5) 0.0033(5) 0.0003(5)
C61 0.0302(6) 0.0279(7) 0.0265(7) 0.0005(5) 0.0062(5) -0.0033(5)
C62 0.0329(7) 0.0403(8) 0.0454(9) 0.0036(7) 0.0092(7) 0.0005(6)
C63 0.0347(8) 0.0597(12) 0.0612(12) -0.0021(9) 0.0185(8) -0.0079(8)
C64 0.0529(10) 0.0522(11) 0.0538(11) 0.0004(9) 0.0220(9) -0.0218(9)
C65 0.0579(10) 0.0322(8) 0.0431(9) 0.0039(7) 0.0144(8) -0.0109(7)
C66 0.0398(8) 0.0289(7) 0.0356(8) 0.0015(6) 0.0104(6) -0.0032(6)
N7 0.0342(6) 0.0248(5) 0.0226(5) 0.0006(4) -0.0011(4) -0.0010(5)
C71 0.0337(7) 0.0258(6) 0.0277(7) 0.0013(5) -0.0016(5) -0.0057(5)
C72 0.0359(7) 0.0248(6) 0.0256(7) 0.0035(5) -0.0001(5) -0.0034(5)
C73 0.0292(6) 0.0237(6) 0.0212(6) -0.0009(5) -0.0003(5) 0.0006(5)
C74 0.0467(8) 0.0232(6) 0.0274(7) -0.0007(5) -0.0041(6) -0.0072(6)
C75 0.0482(8) 0.0246(7) 0.0246(7) 0.0033(5) -0.0017(6) -0.0047(6)
N8 0.0256(5) 0.0274(6) 0.0228(5) 0.0002(4) 0.0012(4) -0.0011(4)
C81 0.0357(7) 0.0268(7) 0.0247(7) 0.0037(5) -0.0005(5) -0.0025(5)
C82 0.0385(7) 0.0238(6) 0.0261(7) 0.0007(5) -0.0029(5) -0.0045(5)
C83 0.0267(6) 0.0260(6) 0.0209(6) 0.0003(5) 0.0004(5) 0.0000(5)
C84 0.0317(6) 0.0237(6) 0.0243(6) 0.0024(5) 0.0008(5) -0.0019(5)
C85 0.0295(6) 0.0254(6) 0.0248(6) -0.0012(5) -0.0002(5) -0.0034(5)
Cl1A 0.0558(3) 0.1017(5) 0.1147(6) -0.0244(4) 0.0231(3) 0.0205(3)
C1A 0.0374(8) 0.0587(11) 0.0508(11) -0.0114(9) 0.0050(7) 0.0029(8)
C2A 0.0613(12) 0.0707(14) 0.0399(10) 0.0039(9) 0.0136(9) -0.0077(10)
C3A 0.0794(15) 0.0553(13) 0.0506(12) 0.0101(9) 0.0064(11) 0.0120(11)
C4A 0.0582(12) 0.0770(15) 0.0541(12) -0.0023(11) 0.0132(10) 0.0184(11)
C5A 0.0475(10) 0.0738(14) 0.0548(12) 0.0086(10) 0.0143(9) 0.0002(10)
C6A 0.0483(10) 0.0528(11) 0.0597(12) 0.0052(9) 0.0022(9) -0.0040(8)
Cl1B 0.0994(18) 0.0509(8) 0.0621(13) -0.0008(7) -0.0095(11) 0.0155(9)
C1B 0.055(3) 0.030(2) 0.060(3) 0.0011(19) 0.011(2) 0.0055(18)
C2B 0.057(5) 0.030(3) 0.071(5) 0.003(3) 0.024(4) 0.003(3)
C3B 0.062(4) 0.035(2) 0.082(4) -0.012(3) 0.002(3) 0.003(2)
C4B 0.108(5) 0.056(3) 0.059(4) -0.007(3) -0.014(4) 0.016(4)
C5B 0.104(5) 0.075(4) 0.072(4) -0.001(3) 0.038(4) 0.002(3)
C6B 0.061(4) 0.069(4) 0.073(5) 0.005(4) 0.023(3) 0.011(3)
Cl1C 0.150(4) 0.0441(11) 0.167(7) -0.013(2) -0.061(5) 0.0089(15)
C1C 0.083(4) 0.030(3) 0.094(5) -0.006(3) 0.005(5) 0.014(3)
C2C 0.083(5) 0.064(5) 0.091(6) 0.002(4) 0.026(5) 0.030(4)
C3C 0.069(4) 0.073(5) 0.093(5) 0.017(4) 0.038(4) 0.013(4)
C4C 0.050(3) 0.054(3) 0.060(4) 0.006(3) 0.012(3) 0.002(3)
C5C 0.048(4) 0.038(3) 0.067(4) 0.003(3) 0.008(4) 0.002(3)
C6C 0.061(5) 0.035(3) 0.103(7) 0.002(4) 0.004(5) 0.001(3)
Cl1D 0.105(3) 0.0418(15) 0.070(3) -0.0064(17) -0.013(3) 0.0047(16)
C1D 0.062(5) 0.031(4) 0.056(5) -0.007(3) 0.020(4) 0.010(4)
C2D 0.057(5) 0.058(6) 0.062(6) -0.001(5) 0.028(4) 0.018(5)
C3D 0.073(6) 0.083(6) 0.082(6) 0.004(6) 0.010(5) 0.011(5)
C4D 0.076(6) 0.064(6) 0.054(5) 0.000(5) 0.000(5) -0.001(5)
C5D 0.065(6) 0.044(5) 0.053(5) 0.003(4) 0.004(5) 0.007(5)
C6D 0.060(6) 0.035(5) 0.055(6) -0.001(4) 0.016(5) 0.002(5)
